data_1549675
loop_
_publ_author_name
'El-Hiti, Gamal A.'
'Abdel-Wahab, Bakr F.'
'Mostafa, Mohamed S.'
'Khidre, Rizk E.'
'Hegazy, Amany S.'
'Kariuki, Benson M.'

_publ_section_title
;
 2-(5-Methyl-1-phenyl-1<i>H</i>-1,2,3-triazol-4-yl)-5-phenyl-1,3,4-oxadiazole
;
_journal_coeditor_code HB4243
_journal_issue 7
_journal_name_full IUCrData
_journal_page_first x180966
_journal_paper_doi 10.1107/S2414314618009665
_journal_volume 3
_journal_year 2018
_chemical_formula_iupac 'C17 H13 N5 O'
_chemical_formula_moiety 'C17 H13 N5 O'
_chemical_formula_sum 'C17 H13 N5 O'
_chemical_formula_weight 303.32
_chemical_name_systematic
;
2-(5-Methyl-1-phenyl-1<i>H</i>-1,2,3-triazol-4-yl)-5-phenyl-1,3,4-oxadiazole
;
_space_group_crystal_system orthorhombic
_space_group_IT_number 29
_space_group_name_Hall 'P 2c -2ac'
_space_group_name_H-M_alt 'P c a 21'
_symmetry_space_group_name_Hall 'P 2c -2ac'
_symmetry_space_group_name_H-M 'P c a 21'
_atom_sites_solution_hydrogens geom
_atom_sites_solution_primary direct
_audit_creation_method SHELXL-2018/1
_cell_angle_alpha 90
_cell_angle_beta 90
_cell_angle_gamma 90
_cell_formula_units_Z 16
_cell_length_a 23.5234(10)
_cell_length_b 10.5928(4)
_cell_length_c 23.4895(13)
_cell_measurement_reflns_used 5718
_cell_measurement_temperature 296(2)
_cell_measurement_theta_max 28.4590
_cell_measurement_theta_min 3.3280
_cell_volume 5853.1(5)
_computing_cell_refinement
;
CrysAlis PRO (Rigaku OD, 2015)
;
_computing_data_collection
;
CrysAlis PRO (Rigaku OD, 2015)
;
_computing_data_reduction
;
CrysAlis PRO (Rigaku OD, 2015)
;
_computing_molecular_graphics
;
ORTEP-3 for Windows (Farrugia, 2012)
;
_computing_publication_material
;
WinGX (Farrugia, 2012) and <i>CHEMDRAW Ultra</i> (Cambridge Soft,
2001)
;
_computing_structure_refinement
;
SHELXL2018 (Sheldrick, 2015)
;
_computing_structure_solution
;
SHELXS97 (Sheldrick, 2008)
;
_diffrn_ambient_temperature 296(2)
_diffrn_measured_fraction_theta_full 1.000
_diffrn_measured_fraction_theta_max 0.874
_diffrn_measurement_device_type 'Rigaku Oxford Diffraction SuperNova, Dual, Cu at zero, Atlas'
_diffrn_measurement_method '\w scans'
_diffrn_radiation_type MoK\a
_diffrn_radiation_wavelength 0.71073
_diffrn_reflns_av_R_equivalents 0.0301
_diffrn_reflns_limit_h_max 32
_diffrn_reflns_limit_h_min -24
_diffrn_reflns_limit_k_max 11
_diffrn_reflns_limit_k_min -14
_diffrn_reflns_limit_l_max 24
_diffrn_reflns_limit_l_min -29
_diffrn_reflns_number 30253
_diffrn_reflns_theta_full 25.242
_diffrn_reflns_theta_max 29.906
_diffrn_reflns_theta_min 1.731
_diffrn_standards_decay_% 0
_diffrn_standards_interval_count 0
_diffrn_standards_interval_time 0
_diffrn_standards_number 0
_exptl_absorpt_coefficient_mu 0.091
_exptl_absorpt_correction_T_max 1.000
_exptl_absorpt_correction_T_min 0.785
_exptl_absorpt_correction_type gaussian
_exptl_absorpt_process_details
;
(CrysAlis PRO; Rigaku OD, 2015)
;
_exptl_crystal_colour colourless
_exptl_crystal_density_diffrn 1.377
_exptl_crystal_description needle
_exptl_crystal_F_000 2528
_exptl_crystal_size_max 0.323
_exptl_crystal_size_mid 0.046
_exptl_crystal_size_min 0.039
_refine_diff_density_max 0.166
_refine_diff_density_min -0.226
_refine_ls_abs_structure_details
;
Flack <i>x</i> determined using 2598 quotients
[(<i>I</i>^+^)-(<i>I</i>^-^)]/[(<i>I</i>^+^)+(<i>I</i>^-^)]
(Parsons et al., 2013)
;
_refine_ls_abs_structure_Flack 0.8(10)
_refine_ls_extinction_method none
_refine_ls_goodness_of_fit_ref 1.058
_refine_ls_hydrogen_treatment constr
_refine_ls_matrix_type full
_refine_ls_number_parameters 833
_refine_ls_number_reflns 13074
_refine_ls_number_restraints 1
_refine_ls_restrained_S_all 1.058
_refine_ls_R_factor_all 0.0946
_refine_ls_R_factor_gt 0.0520
_refine_ls_shift/su_max 0.001
_refine_ls_shift/su_mean 0.000
_refine_ls_structure_factor_coef Fsqd
_refine_ls_weighting_details 'w=1/[\s^2^(Fo^2^)+(0.0658P)^2^+0.0570P] where P=(Fo^2^+2Fc^2^)/3'
_refine_ls_weighting_scheme calc
_refine_ls_wR_factor_gt 0.1193
_refine_ls_wR_factor_ref 0.1450
_reflns_number_gt 8134
_reflns_number_total 13074
_reflns_threshold_expression 'I > 2\s(I)'
_cod_data_source_file hb4243sup1.cif
_cod_data_source_block I
_cod_database_code 1549675
_shelx_space_group_comment
;
The symmetry employed for this shelxl refinement is uniquely defined
by the following loop, which should always be used as a source of
symmetry information in preference to the above space-group names.
They are only intended as comments.
;
_shelx_estimated_absorpt_t_min 0.971
_shelx_estimated_absorpt_t_max 0.996

loop_
_space_group_symop_operation_xyz
'x, y, z'
'-x, -y, z+1/2'
'x+1/2, -y, z'
'-x+1/2, y, z+1/2'

loop_
_atom_site_type_symbol
_atom_site_label
_atom_site_fract_x
_atom_site_fract_y
_atom_site_fract_z
_atom_site_U_iso_or_equiv
_atom_site_adp_type
_atom_site_calc_flag
_atom_site_occupancy
C C1 -0.15453(13) 0.9158(3) 0.44268(15) 0.0452(8) Uani d 1
C C2 -0.16709(15) 0.9197(3) 0.38489(16) 0.0547(9) Uani d 1
H H2 -0.151530 0.859749 0.360531 0.066 Uiso calc 1
C C3 -0.20253(19) 1.0122(3) 0.3634(3) 0.0600(13) Uani d 1
H H3 -0.211075 1.013623 0.324750 0.072 Uiso calc 1
C C4 -0.22509(15) 1.1015(3) 0.39882(18) 0.0578(9) Uani d 1
H H4 -0.248149 1.164948 0.384129 0.069 Uiso calc 1
C C5 -0.21360(16) 1.0975(3) 0.45629(17) 0.0598(10) Uani d 1
H H5 -0.229731 1.156862 0.480557 0.072 Uiso calc 1
C C6 -0.17805(19) 1.0049(3) 0.4780(3) 0.0520(12) Uani d 1
H H6 -0.170054 1.003184 0.516739 0.062 Uiso calc 1
C C7 -0.11797(13) 0.8203(3) 0.46695(16) 0.0461(8) Uani d 1
C C8 -0.05922(13) 0.6669(3) 0.46898(15) 0.0451(7) Uani d 1
C C9 -0.02246(14) 0.5691(3) 0.44694(15) 0.0464(8) Uani d 1
C C10 0.01729(19) 0.4988(3) 0.4756(2) 0.0432(10) Uani d 1
C C11 0.03517(17) 0.5073(3) 0.5365(2) 0.0631(12) Uani d 1
H H11A 0.018379 0.439200 0.557623 0.095 Uiso calc 1
H H11B 0.022787 0.586372 0.552160 0.095 Uiso calc 1
H H11C 0.075833 0.501714 0.538945 0.095 Uiso calc 1
C C12 0.08230(13) 0.3268(3) 0.43811(16) 0.0467(8) Uani d 1
C C13 0.10952(15) 0.2921(4) 0.38813(19) 0.0600(9) Uani d 1
H H13 0.100051 0.330946 0.353901 0.072 Uiso calc 1
C C14 0.15079(16) 0.1995(3) 0.3896(2) 0.0693(11) Uani d 1
H H14 0.168674 0.175119 0.356072 0.083 Uiso calc 1
C C15 0.16581(16) 0.1428(3) 0.4403(2) 0.0687(11) Uani d 1
H H15 0.194143 0.081573 0.441225 0.082 Uiso calc 1
C C16 0.13844(17) 0.1778(4) 0.4889(2) 0.0724(11) Uani d 1
H H16 0.148621 0.140462 0.523204 0.087 Uiso calc 1
C C17 0.09617(17) 0.2671(3) 0.48822(19) 0.0648(10) Uani d 1
H H17 0.076932 0.287109 0.521600 0.078 Uiso calc 1
C C18 0.40400(13) -0.1692(3) 0.20211(15) 0.0434(8) Uani d 1
C C19 0.42839(19) -0.2608(3) 0.1662(3) 0.0513(12) Uani d 1
H H19 0.420783 -0.260492 0.127397 0.062 Uiso calc 1
C C20 0.46340(15) -0.3502(3) 0.18924(17) 0.0543(9) Uani d 1
H H20 0.479259 -0.411422 0.165706 0.065 Uiso calc 1
C C21 0.47569(14) -0.3516(3) 0.24661(17) 0.0546(9) Uani d 1
H H21 0.499462 -0.413387 0.261587 0.066 Uiso calc 1
C C22 0.4525(2) -0.2605(3) 0.2817(2) 0.0576(13) Uani d 1
H H22 0.460911 -0.260455 0.320412 0.069 Uiso calc 1
C C23 0.41690(15) -0.1700(3) 0.25959(16) 0.0528(8) Uani d 1
H H23 0.401407 -0.108855 0.283399 0.063 Uiso calc 1
C C24 0.36559(14) -0.0761(3) 0.17737(16) 0.0449(7) Uani d 1
C C25 0.30607(13) 0.0736(3) 0.17456(15) 0.0451(8) Uani d 1
C C26 0.26856(13) 0.1719(3) 0.19583(14) 0.0434(7) Uani d 1
C C27 0.23683(18) 0.2559(3) 0.1644(2) 0.0426(10) Uani d 1
C C28 0.23507(17) 0.2785(3) 0.10223(19) 0.0587(10) Uani d 1
H H28A 0.201965 0.238774 0.086421 0.088 Uiso calc 1
H H28B 0.268553 0.243737 0.084900 0.088 Uiso calc 1
H H28C 0.233563 0.367661 0.095059 0.088 Uiso calc 1
C C29 0.16562(13) 0.4180(3) 0.20044(15) 0.0455(8) Uani d 1
C C30 0.13170(14) 0.4274(3) 0.15289(18) 0.0597(9) Uani d 1
H H30 0.134869 0.368892 0.123532 0.072 Uiso calc 1
C C31 0.09275(16) 0.5253(4) 0.1494(2) 0.0708(11) Uani d 1
H H31 0.070642 0.534388 0.116813 0.085 Uiso calc 1
C C32 0.08655(17) 0.6091(4) 0.1937(2) 0.0732(13) Uani d 1
H H32 0.059830 0.673663 0.191541 0.088 Uiso calc 1
C C33 0.11999(16) 0.5965(4) 0.2406(2) 0.0730(11) Uani d 1
H H33 0.115726 0.652850 0.270706 0.088 Uiso calc 1
C C34 0.15999(17) 0.5019(3) 0.2445(2) 0.0603(11) Uani d 1
H H34 0.182889 0.495059 0.276671 0.072 Uiso calc 1
C C35 0.40286(13) 0.3321(3) 0.20455(16) 0.0481(8) Uani d 1
C C36 0.4292(2) 0.2426(3) 0.1694(3) 0.0595(13) Uani d 1
H H36 0.423127 0.243846 0.130261 0.071 Uiso calc 1
C C37 0.46404(17) 0.1534(3) 0.19299(18) 0.0618(10) Uani d 1
H H37 0.481498 0.093860 0.169739 0.074 Uiso calc 1
C C38 0.47345(15) 0.1508(3) 0.25056(18) 0.0607(9) Uani d 1
H H38 0.496711 0.088968 0.266259 0.073 Uiso calc 1
C C39 0.4484(2) 0.2399(4) 0.2851(3) 0.0622(13) Uani d 1
H H39 0.455325 0.238668 0.324106 0.075 Uiso calc 1
C C40 0.41348(16) 0.3305(3) 0.26249(17) 0.0590(9) Uani d 1
H H40 0.396907 0.390682 0.286034 0.071 Uiso calc 1
C C41 0.36506(14) 0.4259(3) 0.17931(16) 0.0484(8) Uani d 1
C C42 0.30688(14) 0.5791(3) 0.17682(17) 0.0492(8) Uani d 1
C C43 0.27125(14) 0.6785(3) 0.19846(15) 0.0461(8) Uani d 1
C C44 0.23184(19) 0.7498(3) 0.1694(2) 0.0476(11) Uani d 1
C C45 0.21333(18) 0.7428(3) 0.1096(2) 0.0669(12) Uani d 1
H H45A 0.172705 0.750332 0.107690 0.100 Uiso calc 1
H H45B 0.224720 0.663201 0.093658 0.100 Uiso calc 1
H H45C 0.230514 0.810161 0.088332 0.100 Uiso calc 1
C C46 0.16706(13) 0.9221(3) 0.20848(16) 0.0469(8) Uani d 1
C C47 0.15412(16) 0.9841(3) 0.1592(2) 0.0620(10) Uani d 1
H H47 0.174095 0.965779 0.126070 0.074 Uiso calc 1
C C48 0.11147(17) 1.0742(3) 0.1582(2) 0.0674(10) Uani d 1
H H48 0.101794 1.113553 0.124210 0.081 Uiso calc 1
C C49 0.08361(16) 1.1052(4) 0.2073(2) 0.0673(11) Uani d 1
H H49 0.055413 1.166738 0.206908 0.081 Uiso calc 1
C C50 0.09739(16) 1.0451(3) 0.2572(2) 0.0670(10) Uani d 1
H H50 0.078657 1.066711 0.290717 0.080 Uiso calc 1
C C51 0.13889(15) 0.9528(3) 0.25809(19) 0.0583(9) Uani d 1
H H51 0.147784 0.911680 0.291905 0.070 Uiso calc 1
C C52 0.65410(13) 0.4155(3) -0.05930(16) 0.0466(8) Uani d 1
C C53 0.66535(15) 0.4163(3) -0.11737(17) 0.0555(9) Uani d 1
H H53 0.648762 0.355997 -0.140871 0.067 Uiso calc 1
C C54 0.70110(19) 0.5064(3) -0.1403(3) 0.0603(13) Uani d 1
H H54 0.708771 0.506226 -0.179130 0.072 Uiso calc 1
C C55 0.72531(14) 0.5962(3) -0.10589(19) 0.0597(9) Uani d 1
H H55 0.748379 0.658362 -0.121620 0.072 Uiso calc 1
C C56 0.71551(15) 0.5944(3) -0.04802(18) 0.0592(10) Uani d 1
H H56 0.733170 0.653368 -0.024629 0.071 Uiso calc 1
C C57 0.67922(19) 0.5045(3) -0.0245(3) 0.0511(12) Uani d 1
H H57 0.671961 0.504467 0.014406 0.061 Uiso calc 1
C C58 0.61569(13) 0.3242(3) -0.03402(16) 0.0468(8) Uani d 1
C C59 0.55618(14) 0.1736(3) -0.03043(16) 0.0469(8) Uani d 1
C C60 0.51907(14) 0.0751(3) -0.05139(15) 0.0478(8) Uani d 1
C C61 0.48725(19) -0.0095(3) -0.0205(2) 0.0455(11) Uani d 1
C C62 0.48588(18) -0.0312(4) 0.04252(19) 0.0633(10) Uani d 1
H H62A 0.453125 0.009666 0.058463 0.095 Uiso calc 1
H H62B 0.519692 0.002959 0.059443 0.095 Uiso calc 1
H H62C 0.483955 -0.120202 0.050036 0.095 Uiso calc 1
C C63 0.41686(13) -0.1732(3) -0.05550(15) 0.0467(8) Uani d 1
C C64 0.41034(15) -0.2563(3) -0.1005(2) 0.0572(10) Uani d 1
H H64 0.432833 -0.248868 -0.132885 0.069 Uiso calc 1
C C65 0.37000(17) -0.3502(4) -0.0965(2) 0.0755(12) Uani d 1
H H65 0.364905 -0.405810 -0.126750 0.091 Uiso calc 1
C C66 0.33719(17) -0.3627(4) -0.0484(2) 0.0742(12) Uani d 1
H H66 0.310304 -0.426860 -0.045961 0.089 Uiso calc 1
C C67 0.34430(16) -0.2802(4) -0.0041(2) 0.0695(11) Uani d 1
H H67 0.322549 -0.289554 0.028741 0.083 Uiso calc 1
C C68 0.38317(14) -0.1841(3) -0.00753(18) 0.0586(9) Uani d 1
H H68 0.386835 -0.126574 0.022166 0.070 Uiso calc 1
N N1 -0.10785(14) 0.7962(3) 0.51957(13) 0.0561(7) Uani d 1
N N2 -0.06963(14) 0.6961(3) 0.52138(14) 0.0570(8) Uani d 1
N N3 -0.02346(13) 0.5340(3) 0.39151(13) 0.0540(7) Uani d 1
N N4 0.01326(13) 0.4438(3) 0.38410(13) 0.0547(7) Uani d 1
N N5 0.03861(11) 0.4211(2) 0.43539(12) 0.0463(6) Uani d 1
N N6 0.35325(15) -0.0603(3) 0.12444(14) 0.0583(8) Uani d 1
N N7 0.31322(15) 0.0395(3) 0.12258(13) 0.0576(8) Uani d 1
N N8 0.25813(14) 0.1867(3) 0.25203(14) 0.0567(8) Uani d 1
N N9 0.22086(13) 0.2761(3) 0.25810(14) 0.0562(8) Uani d 1
N N10 0.20740(11) 0.3194(2) 0.20498(12) 0.0444(6) Uani d 1
N N11 0.35356(15) 0.4434(3) 0.12637(14) 0.0583(8) Uani d 1
N N12 0.31466(14) 0.5453(3) 0.12471(14) 0.0579(8) Uani d 1
N N13 0.27303(13) 0.7150(3) 0.25429(14) 0.0579(7) Uani d 1
N N14 0.23577(14) 0.8041(3) 0.26178(14) 0.0592(8) Uani d 1
N N15 0.21067(11) 0.8276(2) 0.21034(12) 0.0473(6) Uani d 1
N N16 0.60203(15) 0.3104(3) 0.01853(14) 0.0614(8) Uani d 1
N N17 0.56280(16) 0.2118(3) 0.02124(15) 0.0636(8) Uani d 1
N N18 0.50895(13) 0.0576(3) -0.10765(13) 0.0564(8) Uani d 1
N N19 0.47243(14) -0.0334(3) -0.11341(14) 0.0590(8) Uani d 1
N N20 0.45830(11) -0.0750(2) -0.06031(12) 0.0458(6) Uani d 1
O O1 -0.08810(12) 0.7411(2) 0.43137(16) 0.0479(8) Uani d 1
O O2 0.33694(12) 0.00500(18) 0.21168(15) 0.0438(7) Uani d 1
O O3 0.33675(12) 0.5077(2) 0.21364(16) 0.0488(8) Uani d 1
O O4 0.58785(12) 0.2398(2) -0.06883(17) 0.0508(8) Uani d 1

loop_
_atom_site_aniso_label
_atom_site_aniso_U_11
_atom_site_aniso_U_22
_atom_site_aniso_U_33
_atom_site_aniso_U_12
_atom_site_aniso_U_13
_atom_site_aniso_U_23
C1 0.0471(16) 0.0483(16) 0.040(2) -0.0061(15) 0.0015(14) -0.0016(14)
C2 0.070(2) 0.0546(18) 0.039(2) 0.0100(18) 0.0023(18) -0.0047(16)
C3 0.070(3) 0.065(2) 0.045(3) 0.007(2) -0.005(2) 0.0009(18)
C4 0.063(2) 0.0518(18) 0.058(3) 0.0016(17) -0.0029(19) -0.0005(18)
C5 0.065(2) 0.060(2) 0.055(3) 0.0040(18) 0.0038(19) -0.0146(18)
C6 0.057(3) 0.058(2) 0.041(3) 0.0008(16) -0.004(2) -0.0060(15)
C7 0.0493(17) 0.0539(17) 0.0350(19) -0.0049(15) 0.0008(15) -0.0036(15)
C8 0.0474(17) 0.0533(17) 0.0347(19) -0.0020(15) -0.0019(14) 0.0044(15)
C9 0.0470(17) 0.0567(18) 0.0355(19) -0.0043(16) 0.0000(14) 0.0052(15)
C10 0.047(2) 0.049(2) 0.034(3) -0.0049(14) 0.001(2) 0.0023(14)
C11 0.072(3) 0.078(2) 0.039(2) 0.0130(19) -0.011(2) -0.0045(18)
C12 0.0450(16) 0.0460(16) 0.049(2) -0.0049(14) -0.0018(15) 0.0008(16)
C13 0.068(2) 0.065(2) 0.048(2) 0.002(2) -0.0012(19) -0.0030(19)
C14 0.070(2) 0.068(2) 0.070(3) 0.005(2) 0.010(2) -0.009(2)
C15 0.060(2) 0.058(2) 0.088(4) 0.0032(18) -0.001(2) 0.001(2)
C16 0.074(3) 0.073(2) 0.070(3) 0.012(2) -0.009(2) 0.013(2)
C17 0.075(2) 0.071(2) 0.048(2) 0.012(2) 0.005(2) 0.0105(19)
C18 0.0455(16) 0.0434(16) 0.041(2) -0.0040(14) 0.0033(14) 0.0009(14)
C19 0.055(3) 0.057(2) 0.042(3) -0.0018(17) 0.003(2) -0.0043(16)
C20 0.0559(19) 0.0516(18) 0.055(3) 0.0036(17) 0.0036(17) -0.0083(16)
C21 0.0559(19) 0.0527(18) 0.055(3) 0.0019(16) -0.0085(17) 0.0029(17)
C22 0.076(3) 0.057(2) 0.040(3) 0.0055(19) -0.005(2) 0.0024(16)
C23 0.064(2) 0.0546(18) 0.040(2) 0.0058(17) -0.0012(18) -0.0019(16)
C24 0.0492(17) 0.0488(16) 0.037(2) -0.0044(15) 0.0043(15) -0.0007(15)
C25 0.0464(17) 0.0495(16) 0.039(2) -0.0022(15) -0.0029(15) 0.0092(15)
C26 0.0456(17) 0.0485(16) 0.0362(19) -0.0023(15) -0.0001(13) 0.0043(14)
C27 0.041(2) 0.050(2) 0.037(3) -0.0025(13) -0.0020(19) 0.0041(13)
C28 0.066(2) 0.073(2) 0.037(2) 0.009(2) -0.0042(19) 0.0055(19)
C29 0.0436(17) 0.0474(17) 0.045(2) -0.0040(15) 0.0007(14) 0.0060(15)
C30 0.058(2) 0.064(2) 0.056(2) 0.0050(18) -0.0021(19) 0.0057(18)
C31 0.053(2) 0.087(3) 0.073(3) 0.009(2) -0.008(2) 0.023(2)
C32 0.060(2) 0.066(2) 0.094(4) 0.015(2) 0.005(2) 0.010(2)
C33 0.075(3) 0.066(2) 0.078(3) 0.008(2) 0.009(2) -0.006(2)
C34 0.063(2) 0.061(2) 0.057(3) 0.0027(18) -0.005(2) -0.0031(18)
C35 0.0471(17) 0.0541(18) 0.043(2) -0.0056(16) 0.0034(15) 0.0005(15)
C36 0.065(3) 0.068(3) 0.046(3) -0.0060(19) 0.006(3) -0.0043(18)
C37 0.066(2) 0.057(2) 0.062(3) 0.0025(19) 0.008(2) -0.0117(18)
C38 0.059(2) 0.064(2) 0.060(3) 0.0057(18) -0.0015(19) 0.000(2)
C39 0.071(3) 0.073(3) 0.042(3) 0.006(2) -0.002(2) 0.0026(18)
C40 0.064(2) 0.069(2) 0.044(2) 0.0074(19) 0.0025(19) -0.0036(18)
C41 0.0469(17) 0.0578(18) 0.041(2) -0.0078(16) 0.0089(16) -0.0008(16)
C42 0.0464(17) 0.0577(18) 0.043(2) -0.0097(16) -0.0011(16) 0.0114(16)
C43 0.0475(17) 0.0549(17) 0.0359(19) -0.0087(16) -0.0033(14) 0.0042(14)
C44 0.047(2) 0.056(2) 0.041(3) -0.0081(14) -0.005(2) 0.0049(14)
C45 0.076(3) 0.084(3) 0.041(3) 0.011(2) -0.014(2) -0.0049(18)
C46 0.0467(17) 0.0492(17) 0.045(2) -0.0080(15) -0.0003(15) 0.0032(16)
C47 0.067(2) 0.071(2) 0.048(2) 0.004(2) 0.0023(19) 0.0092(19)
C48 0.074(2) 0.067(2) 0.061(3) 0.006(2) -0.004(2) 0.014(2)
C49 0.063(2) 0.063(2) 0.076(3) 0.0016(19) 0.000(2) 0.002(2)
C50 0.069(2) 0.071(2) 0.061(3) -0.003(2) 0.011(2) -0.004(2)
C51 0.065(2) 0.062(2) 0.048(2) -0.0070(19) -0.0007(19) 0.0044(19)
C52 0.0448(16) 0.0499(16) 0.045(2) 0.0055(15) -0.0059(15) -0.0028(15)
C53 0.061(2) 0.0590(19) 0.046(2) -0.0052(18) -0.0055(18) -0.0062(17)
C54 0.057(3) 0.075(3) 0.049(3) -0.0029(19) 0.004(2) -0.0025(18)
C55 0.0567(19) 0.0580(19) 0.065(3) -0.0056(17) -0.0029(19) -0.0012(19)
C56 0.062(2) 0.059(2) 0.056(3) 0.0018(18) -0.0084(19) -0.0121(18)
C57 0.055(3) 0.053(2) 0.045(3) 0.0045(15) -0.002(3) -0.0065(15)
C58 0.0488(17) 0.0506(17) 0.041(2) 0.0022(15) -0.0045(16) -0.0031(15)
C59 0.0511(17) 0.0526(17) 0.037(2) 0.0032(15) -0.0009(15) 0.0018(15)
C60 0.0512(18) 0.0527(18) 0.039(2) 0.0043(16) 0.0006(15) 0.0028(15)
C61 0.051(2) 0.049(2) 0.036(3) 0.0059(14) 0.001(2) -0.0017(14)
C62 0.069(2) 0.082(2) 0.039(2) -0.009(2) 0.001(2) 0.005(2)
C63 0.0464(17) 0.0486(16) 0.045(2) 0.0052(15) 0.0022(15) 0.0029(15)
C64 0.061(2) 0.062(2) 0.048(3) -0.0018(17) 0.0001(19) -0.0036(17)
C65 0.080(3) 0.070(2) 0.076(3) -0.011(2) -0.010(2) -0.012(2)
C66 0.065(2) 0.072(2) 0.086(4) -0.013(2) -0.002(2) 0.011(2)
C67 0.061(2) 0.079(2) 0.069(3) -0.002(2) 0.015(2) 0.015(2)
C68 0.060(2) 0.063(2) 0.053(2) 0.0006(18) 0.0072(18) 0.0007(18)
N1 0.0617(18) 0.0669(18) 0.0396(19) 0.0076(16) 0.0013(15) -0.0039(15)
N2 0.0631(18) 0.069(2) 0.039(2) 0.0070(17) -0.0022(15) 0.0054(16)
N3 0.0639(18) 0.0613(15) 0.0368(17) 0.0045(15) -0.0075(15) -0.0008(15)
N4 0.0659(18) 0.0618(17) 0.0364(17) 0.0039(15) -0.0109(15) -0.0025(14)
N5 0.0514(14) 0.0530(14) 0.0345(16) -0.0020(13) -0.0066(12) 0.0011(12)
N6 0.0688(19) 0.0645(18) 0.0416(19) 0.0125(16) 0.0006(16) 0.0010(15)
N7 0.070(2) 0.0676(17) 0.0351(19) 0.0126(17) 0.0023(16) 0.0016(15)
N8 0.0671(18) 0.0622(17) 0.0407(19) 0.0112(16) 0.0004(15) 0.0070(15)
N9 0.0655(19) 0.0654(16) 0.0376(18) 0.0096(16) 0.0000(15) 0.0083(15)
N10 0.0487(14) 0.0488(14) 0.0358(16) 0.0018(12) -0.0028(12) 0.0047(11)
N11 0.0624(18) 0.0703(19) 0.0421(19) -0.0001(16) 0.0025(16) 0.0059(16)
N12 0.0637(19) 0.0715(19) 0.039(2) 0.0013(17) 0.0024(15) 0.0058(16)
N13 0.0640(19) 0.0661(16) 0.0437(19) 0.0027(16) -0.0076(16) 0.0054(16)
N14 0.0690(19) 0.0721(19) 0.0365(18) 0.0070(16) -0.0085(16) 0.0020(16)
N15 0.0527(15) 0.0557(14) 0.0336(16) -0.0058(13) -0.0057(12) 0.0056(13)
N16 0.070(2) 0.071(2) 0.043(2) -0.0083(17) -0.0021(16) -0.0052(16)
N17 0.076(2) 0.0679(18) 0.047(2) -0.0125(19) 0.0030(18) 0.0011(17)
N18 0.0692(18) 0.0623(17) 0.0378(18) -0.0144(16) 0.0024(15) 0.0036(15)
N19 0.078(2) 0.0635(16) 0.0353(18) -0.0113(17) 0.0039(16) 0.0051(16)
N20 0.0520(15) 0.0517(14) 0.0336(16) 0.0013(13) 0.0032(12) 0.0031(12)
O1 0.0485(17) 0.0560(15) 0.039(2) 0.0030(10) -0.0006(15) 0.0016(11)
O2 0.0532(18) 0.0482(15) 0.0301(17) 0.0039(10) 0.0031(14) 0.0023(10)
O3 0.0542(18) 0.0588(16) 0.0335(18) 0.0014(11) 0.0026(15) 0.0049(11)
O4 0.0514(18) 0.0556(15) 0.045(2) -0.0032(11) 0.0007(15) -0.0012(11)

loop_
_atom_type_symbol
_atom_type_description
_atom_type_scat_dispersion_real
_atom_type_scat_dispersion_imag
_atom_type_scat_source
C C 0.0033 0.0016 'International Tables Vol C Tables 4.2.6.8 and 6.1.1.4'
H H 0.0000 0.0000 'International Tables Vol C Tables 4.2.6.8 and 6.1.1.4'
N N 0.0061 0.0033 'International Tables Vol C Tables 4.2.6.8 and 6.1.1.4'
O O 0.0106 0.0060 'International Tables Vol C Tables 4.2.6.8 and 6.1.1.4'

loop_
_geom_angle_atom_site_label_1
_geom_angle_atom_site_label_2
_geom_angle_atom_site_label_3
_geom_angle
C6 C1 C2 118.9(3)
C6 C1 C7 118.9(4)
C2 C1 C7 122.2(3)
C3 C2 C1 120.4(4)
C3 C2 H2 119.8
C1 C2 H2 119.8
C4 C3 C2 120.2(5)
C4 C3 H3 119.9
C2 C3 H3 119.9
C3 C4 C5 119.9(4)
C3 C4 H4 120.0
C5 C4 H4 120.0
C4 C5 C6 120.1(4)
C4 C5 H5 120.0
C6 C5 H5 120.0
C1 C6 C5 120.5(5)
C1 C6 H6 119.7
C5 C6 H6 119.7
N1 C7 O1 111.6(3)
N1 C7 C1 129.0(3)
O1 C7 C1 119.4(3)
N2 C8 O1 112.6(3)
N2 C8 C9 128.7(3)
O1 C8 C9 118.6(3)
N3 C9 C10 109.5(3)
N3 C9 C8 122.1(3)
C10 C9 C8 128.4(4)
N5 C10 C9 103.9(4)
N5 C10 C11 127.0(4)
C9 C10 C11 129.0(4)
C10 C11 H11A 109.5
C10 C11 H11B 109.5
H11A C11 H11B 109.5
C10 C11 H11C 109.5
H11A C11 H11C 109.5
H11B C11 H11C 109.5
C17 C12 C13 119.5(3)
C17 C12 N5 121.9(3)
C13 C12 N5 118.5(3)
C14 C13 C12 119.4(4)
C14 C13 H13 120.3
C12 C13 H13 120.3
C15 C14 C13 120.8(4)
C15 C14 H14 119.6
C13 C14 H14 119.6
C16 C15 C14 118.9(4)
C16 C15 H15 120.6
C14 C15 H15 120.6
C15 C16 C17 121.4(4)
C15 C16 H16 119.3
C17 C16 H16 119.3
C16 C17 C12 119.9(4)
C16 C17 H17 120.1
C12 C17 H17 120.1
C23 C18 C19 119.4(3)
C23 C18 C24 121.9(3)
C19 C18 C24 118.7(4)
C20 C19 C18 119.2(5)
C20 C19 H19 120.4
C18 C19 H19 120.4
C19 C20 C21 121.3(4)
C19 C20 H20 119.3
C21 C20 H20 119.3
C20 C21 C22 119.6(4)
C20 C21 H21 120.2
C22 C21 H21 120.2
C23 C22 C21 120.1(5)
C23 C22 H22 119.9
C21 C22 H22 119.9
C22 C23 C18 120.5(4)
C22 C23 H23 119.8
C18 C23 H23 119.8
N6 C24 O2 112.3(3)
N6 C24 C18 127.8(3)
O2 C24 C18 119.9(3)
N7 C25 O2 113.1(3)
N7 C25 C26 127.5(3)
O2 C25 C26 119.4(3)
N8 C26 C27 110.5(3)
N8 C26 C25 121.9(3)
C27 C26 C25 127.4(3)
N10 C27 C26 102.8(4)
N10 C27 C28 126.8(3)
C26 C27 C28 130.5(4)
C27 C28 H28A 109.5
C27 C28 H28B 109.5
H28A C28 H28B 109.5
C27 C28 H28C 109.5
H28A C28 H28C 109.5
H28B C28 H28C 109.5
C34 C29 C30 120.7(3)
C34 C29 N10 118.7(3)
C30 C29 N10 120.6(3)
C29 C30 C31 119.0(4)
C29 C30 H30 120.5
C31 C30 H30 120.5
C32 C31 C30 120.5(4)
C32 C31 H31 119.7
C30 C31 H31 119.7
C33 C32 C31 119.2(4)
C33 C32 H32 120.4
C31 C32 H32 120.4
C32 C33 C34 121.3(4)
C32 C33 H33 119.3
C34 C33 H33 119.3
C29 C34 C33 119.2(4)
C29 C34 H34 120.4
C33 C34 H34 120.4
C40 C35 C36 119.4(4)
C40 C35 C41 121.2(3)
C36 C35 C41 119.4(4)
C37 C36 C35 119.5(5)
C37 C36 H36 120.2
C35 C36 H36 120.2
C36 C37 C38 120.7(4)
C36 C37 H37 119.6
C38 C37 H37 119.6
C37 C38 C39 119.9(4)
C37 C38 H38 120.0
C39 C38 H38 120.0
C40 C39 C38 120.5(5)
C40 C39 H39 119.8
C38 C39 H39 119.8
C39 C40 C35 119.9(4)
C39 C40 H40 120.0
C35 C40 H40 120.0
N11 C41 O3 112.3(3)
N11 C41 C35 128.2(3)
O3 C41 C35 119.5(3)
N12 C42 O3 112.3(3)
N12 C42 C43 128.5(3)
O3 C42 C43 119.2(3)
N13 C43 C44 109.9(4)
N13 C43 C42 121.8(3)
C44 C43 C42 128.2(4)
N15 C44 C43 103.2(4)
N15 C44 C45 126.6(4)
C43 C44 C45 130.1(4)
C44 C45 H45A 109.5
C44 C45 H45B 109.5
H45A C45 H45B 109.5
C44 C45 H45C 109.5
H45A C45 H45C 109.5
H45B C45 H45C 109.5
C47 C46 C51 119.7(3)
C47 C46 N15 121.4(3)
C51 C46 N15 118.8(3)
C46 C47 C48 120.5(4)
C46 C47 H47 119.8
C48 C47 H47 119.8
C49 C48 C47 120.0(4)
C49 C48 H48 120.0
C47 C48 H48 120.0
C48 C49 C50 119.7(4)
C48 C49 H49 120.1
C50 C49 H49 120.1
C49 C50 C51 120.5(4)
C49 C50 H50 119.8
C51 C50 H50 119.8
C46 C51 C50 119.6(4)
C46 C51 H51 120.2
C50 C51 H51 120.2
C57 C52 C53 119.7(4)
C57 C52 C58 118.7(4)
C53 C52 C58 121.6(3)
C54 C53 C52 120.2(4)
C54 C53 H53 119.9
C52 C53 H53 119.9
C55 C54 C53 120.1(5)
C55 C54 H54 119.9
C53 C54 H54 119.9
C54 C55 C56 120.1(4)
C54 C55 H55 119.9
C56 C55 H55 119.9
C55 C56 C57 120.2(4)
C55 C56 H56 119.9
C57 C56 H56 119.9
C52 C57 C56 119.6(5)
C52 C57 H57 120.2
C56 C57 H57 120.2
N16 C58 O4 112.2(3)
N16 C58 C52 128.7(3)
O4 C58 C52 119.1(3)
N17 C59 O4 113.3(3)
N17 C59 C60 128.3(3)
O4 C59 C60 118.4(3)
N18 C60 C61 109.3(3)
N18 C60 C59 122.4(3)
C61 C60 C59 128.2(4)
N20 C61 C60 104.1(4)
N20 C61 C62 126.5(4)
C60 C61 C62 129.3(4)
C61 C62 H62A 109.5
C61 C62 H62B 109.5
H62A C62 H62B 109.5
C61 C62 H62C 109.5
H62A C62 H62C 109.5
H62B C62 H62C 109.5
C68 C63 C64 120.4(3)
C68 C63 N20 121.1(3)
C64 C63 N20 118.5(3)
C65 C64 C63 118.9(4)
C65 C64 H64 120.5
C63 C64 H64 120.5
C66 C65 C64 120.8(4)
C66 C65 H65 119.6
C64 C65 H65 119.6
C67 C66 C65 119.7(4)
C67 C66 H66 120.2
C65 C66 H66 120.2
C66 C67 C68 120.7(4)
C66 C67 H67 119.7
C68 C67 H67 119.7
C67 C68 C63 119.5(4)
C67 C68 H68 120.2
C63 C68 H68 120.2
C7 N1 N2 107.5(3)
C8 N2 N1 106.0(3)
N4 N3 C9 108.6(3)
N3 N4 N5 107.5(3)
C10 N5 N4 110.4(3)
C10 N5 C12 131.3(3)
N4 N5 C12 118.3(3)
C24 N6 N7 106.1(3)
C25 N7 N6 105.5(3)
N9 N8 C26 108.3(3)
N8 N9 N10 107.5(3)
C27 N10 N9 110.9(3)
C27 N10 C29 131.1(3)
N9 N10 C29 118.0(3)
C41 N11 N12 105.8(3)
C42 N12 N11 106.1(3)
N14 N13 C43 108.3(3)
N13 N14 N15 107.7(3)
C44 N15 N14 110.9(3)
C44 N15 C46 131.5(3)
N14 N15 C46 117.6(3)
C58 N16 N17 107.1(3)
C59 N17 N16 105.8(3)
N19 N18 C60 108.6(3)
N18 N19 N20 107.8(3)
C61 N20 N19 110.2(3)
C61 N20 C63 131.6(3)
N19 N20 C63 118.2(3)
C8 O1 C7 102.2(4)
C25 O2 C24 103.0(3)
C42 O3 C41 103.5(4)
C59 O4 C58 101.6(4)

loop_
_geom_bond_atom_site_label_1
_geom_bond_atom_site_label_2
_geom_bond_distance
C1 C6 1.373(5)
C1 C2 1.390(5)
C1 C7 1.445(4)
C2 C3 1.382(5)
C2 H2 0.9300
C3 C4 1.367(6)
C3 H3 0.9300
C4 C5 1.377(5)
C4 H4 0.9300
C5 C6 1.385(5)
C5 H5 0.9300
C6 H6 0.9300
C7 N1 1.284(4)
C7 O1 1.377(4)
C8 N2 1.292(4)
C8 O1 1.364(5)
C8 C9 1.446(5)
C9 N3 1.354(4)
C9 C10 1.372(5)
C10 N5 1.349(5)
C10 C11 1.494(7)
C11 H11A 0.9600
C11 H11B 0.9600
C11 H11C 0.9600
C12 C17 1.376(5)
C12 C13 1.387(5)
C12 N5 1.435(4)
C13 C14 1.381(5)
C13 H13 0.9300
C14 C15 1.379(6)
C14 H14 0.9300
C15 C16 1.362(6)
C15 H15 0.9300
C16 C17 1.372(5)
C16 H16 0.9300
C17 H17 0.9300
C18 C23 1.384(5)
C18 C19 1.407(5)
C18 C24 1.458(4)
C19 C20 1.366(5)
C19 H19 0.9300
C20 C21 1.378(5)
C20 H20 0.9300
C21 C22 1.382(6)
C21 H21 0.9300
C22 C23 1.375(6)
C22 H22 0.9300
C23 H23 0.9300
C24 N6 1.288(4)
C24 O2 1.357(4)
C25 N7 1.285(4)
C25 O2 1.348(4)
C25 C26 1.453(4)
C26 N8 1.352(4)
C26 C27 1.376(5)
C27 N10 1.357(5)
C27 C28 1.481(7)
C28 H28A 0.9600
C28 H28B 0.9600
C28 H28C 0.9600
C29 C34 1.372(5)
C29 C30 1.376(5)
C29 N10 1.438(4)
C30 C31 1.386(5)
C30 H30 0.9300
C31 C32 1.375(6)
C31 H31 0.9300
C32 C33 1.362(6)
C32 H32 0.9300
C33 C34 1.378(5)
C33 H33 0.9300
C34 H34 0.9300
C35 C40 1.384(5)
C35 C36 1.403(6)
C35 C41 1.460(5)
C36 C37 1.367(6)
C36 H36 0.9300
C37 C38 1.370(5)
C37 H37 0.9300
C38 C39 1.377(6)
C38 H38 0.9300
C39 C40 1.371(6)
C39 H39 0.9300
C40 H40 0.9300
C41 N11 1.286(5)
C41 O3 1.358(4)
C42 N12 1.288(5)
C42 O3 1.347(5)
C42 C43 1.438(5)
C43 N13 1.368(5)
C43 C44 1.377(5)
C44 N15 1.360(6)
C44 C45 1.474(8)
C45 H45A 0.9600
C45 H45B 0.9600
C45 H45C 0.9600
C46 C47 1.365(5)
C46 C51 1.379(5)
C46 N15 1.434(4)
C47 C48 1.385(5)
C47 H47 0.9300
C48 C49 1.366(6)
C48 H48 0.9300
C49 C50 1.373(6)
C49 H49 0.9300
C50 C51 1.382(5)
C50 H50 0.9300
C51 H51 0.9300
C52 C57 1.380(5)
C52 C53 1.390(5)
C52 C58 1.451(5)
C53 C54 1.381(6)
C53 H53 0.9300
C54 C55 1.372(6)
C54 H54 0.9300
C55 C56 1.379(5)
C55 H55 0.9300
C56 C57 1.393(5)
C56 H56 0.9300
C57 H57 0.9300
C58 N16 1.284(4)
C58 O4 1.377(5)
C59 N17 1.288(5)
C59 O4 1.364(5)
C59 C60 1.447(5)
C60 N18 1.355(5)
C60 C61 1.375(5)
C61 N20 1.349(5)
C61 C62 1.499(7)
C62 H62A 0.9600
C62 H62B 0.9600
C62 H62C 0.9600
C63 C68 1.382(5)
C63 C64 1.384(5)
C63 N20 1.430(4)
C64 C65 1.378(5)
C64 H64 0.9300
C65 C66 1.375(6)
C65 H65 0.9300
C66 C67 1.370(6)
C66 H66 0.9300
C67 C68 1.371(5)
C67 H67 0.9300
C68 H68 0.9300
N1 N2 1.391(5)
N3 N4 1.300(4)
N4 N5 1.366(4)
N6 N7 1.416(5)
N8 N9 1.299(4)
N9 N10 1.367(4)
N11 N12 1.416(5)
N13 N14 1.300(4)
N14 N15 1.368(4)
N16 N17 1.395(5)
N18 N19 1.299(4)
N19 N20 1.364(4)

_cod_database_fobs_code 1549675
